data_4317424
loop_
_publ_author_name
'Anindya Das'
'Falguni Basuli'
'Shie-Ming Peng'
'Samaresh Bhattacharya'

_publ_section_title
;
 Oxidation of Rhodium(I) by Hydroxamic Acids. Synthesis, Structure, and
 Electrochemical Properties of Bis(hydroxamate) Complexes of Rhodium(III)
;
_journal_name_full 'Inorganic Chemistry'
_journal_page_first 440
_journal_page_last 443
_journal_paper_doi 10.1021/ic0106930
_journal_volume 41
_journal_year 2002
_chemical_formula_sum 'C46 H38 Cl N3 O4 P Rh'
_chemical_formula_weight 866.12
_chemical_name_systematic
; 
 ? 
;
_space_group_IT_number 14
_symmetry_cell_setting monoclinic
_symmetry_space_group_name_Hall '-P 2yn'
_symmetry_space_group_name_H-M 'P 1 21/n 1'
_atom_sites_solution_hydrogens geom
_atom_sites_solution_primary direct
_atom_sites_solution_secondary difmap
_audit_creation_method SHELXL-97
_cell_angle_alpha 90.00
_cell_angle_beta 90.98(2)
_cell_angle_gamma 90.00
_cell_formula_units_Z 4
_cell_length_a 18.729(4)
_cell_length_b 10.268(2)
_cell_length_c 21.389(4)
_cell_measurement_reflns_used 25
_cell_measurement_temperature 295(2)
_cell_measurement_theta_max 9.55
_cell_measurement_theta_min 7.40
_cell_volume 4112.7(14)
_computing_cell_refinement 'Enraf-Nonius CAD4'
_computing_data_collection 'Enraf-Nonius CAD4'
_computing_data_reduction 'Bruker SHELXTL'
_computing_molecular_graphics 'Bruker SHELXTL'
_computing_publication_material 'Bruker SHELXTL'
_computing_structure_refinement 'SHELXL-97 (Sheldrick, 1997)'
_computing_structure_solution 'SHELXS-97 (Sheldrick, 1990)'
_diffrn_ambient_temperature 295(2)
_diffrn_measured_fraction_theta_full 1.000
_diffrn_measured_fraction_theta_max 1.000
_diffrn_measurement_device_type 'Enraf-Nonius CAD4'
_diffrn_measurement_method '\w--2\q scans'
_diffrn_radiation_monochromator graphite
_diffrn_radiation_source 'fine-focus sealed tube'
_diffrn_radiation_type MoK\a
_diffrn_radiation_wavelength 0.71073
_diffrn_reflns_av_R_equivalents 0.0000
_diffrn_reflns_av_sigmaI/netI 0.1026
_diffrn_reflns_limit_h_max 22
_diffrn_reflns_limit_h_min -22
_diffrn_reflns_limit_k_max 12
_diffrn_reflns_limit_k_min 0
_diffrn_reflns_limit_l_max 25
_diffrn_reflns_limit_l_min 0
_diffrn_reflns_number 7247
_diffrn_reflns_theta_full 25.00
_diffrn_reflns_theta_max 25.00
_diffrn_reflns_theta_min 1.43
_diffrn_standards_decay_% 15
_diffrn_standards_interval_time 60
_diffrn_standards_number 3
_exptl_absorpt_coefficient_mu 0.566
_exptl_absorpt_correction_T_max 0.9188
_exptl_absorpt_correction_T_min 0.8163
_exptl_absorpt_correction_type 'empirical used psi-scan'
_exptl_crystal_colour orange
_exptl_crystal_density_diffrn 1.399
_exptl_crystal_density_meas ?
_exptl_crystal_density_method 'not measured'
_exptl_crystal_description block
_exptl_crystal_F_000 1776
_exptl_crystal_size_max 0.30
_exptl_crystal_size_mid 0.15
_exptl_crystal_size_min 0.10
_refine_diff_density_max 0.507
_refine_diff_density_min -0.392
_refine_diff_density_rms 0.088
_refine_ls_extinction_method none
_refine_ls_goodness_of_fit_ref 1.000
_refine_ls_hydrogen_treatment mixed
_refine_ls_matrix_type full
_refine_ls_number_parameters 506
_refine_ls_number_reflns 7247
_refine_ls_number_restraints 0
_refine_ls_restrained_S_all 1.000
_refine_ls_R_factor_all 0.1083
_refine_ls_R_factor_gt 0.0437
_refine_ls_shift/su_max 0.012
_refine_ls_shift/su_mean 0.000
_refine_ls_structure_factor_coef Fsqd
_refine_ls_weighting_details 'calc w=1/[\s^2^(Fo^2^)+(0.0149P)^2^+0.0000P] where P=(Fo^2^+2Fc^2^)/3'
_refine_ls_weighting_scheme calc
_refine_ls_wR_factor_gt 0.0644
_refine_ls_wR_factor_ref 0.0752
_reflns_number_gt 4007
_reflns_number_total 7247
_reflns_threshold_expression >2sigma(I)
_cod_data_source_file ic0106930.cif
_cod_data_source_block ic7673
_cod_depositor_comments
;
The following automatic conversions were performed:

'_symmetry_cell_setting' value 'Monoclinic' changed to 'monoclinic'
according to the built-in table from CIF Core dictionary named
'cif_core.dic' version 2.4.1 from 2010-06-29.

Automatic conversion script
Id: cif_fix_values 1646 2011-03-28 12:23:43Z adriana 

The following automatic conversions were performed:

'_exptl_crystal_density_meas' value 'not_measured' was changed to '?'
- the value is perceived as not measured.

Automatic conversion script
Id: cif_fix_values 3008 2015-01-20 13:52:24Z robertas 
;
_cod_database_code 4317424

loop_
_symmetry_equiv_pos_as_xyz
'x, y, z'
'-x+1/2, y+1/2, -z+1/2'
'-x, -y, -z'
'x-1/2, -y-1/2, z-1/2'

loop_
_atom_site_label
_atom_site_type_symbol
_atom_site_fract_x
_atom_site_fract_y
_atom_site_fract_z
_atom_site_U_iso_or_equiv
_atom_site_adp_type
_atom_site_occupancy
_atom_site_symmetry_multiplicity
_atom_site_calc_flag
_atom_site_refinement_flags
_atom_site_disorder_assembly
_atom_site_disorder_group
Rh Rh 0.49989(2) -0.22748(3) 1.221691(16) 0.02951(10) Uani 1 1 d . . .
Cl1 Cl 0.38149(6) -0.20915(13) 1.18839(5) 0.0444(3) Uani 1 1 d . . .
P1 P 0.47301(7) -0.39849(12) 1.28249(6) 0.0319(3) Uani 1 1 d . . .
O1 O 0.52290(15) -0.3329(3) 1.14592(12) 0.0352(8) Uani 1 1 d . . .
O2 O 0.52981(16) -0.0767(3) 1.16019(14) 0.0374(8) Uani 1 1 d . . .
O3 O 0.49096(16) -0.1075(3) 1.29579(13) 0.0371(8) Uani 1 1 d . . .
O4 O 0.60393(14) -0.2224(3) 1.24690(12) 0.0354(7) Uani 1 1 d . . .
N1 N 0.56117(17) -0.2550(3) 1.10548(15) 0.0314(9) Uani 1 1 d . . .
N2 N 0.5586(2) -0.0873(4) 1.31965(18) 0.0439(11) Uani 1 1 d . . .
C1 C 0.5597(2) -0.1270(5) 1.1129(2) 0.0329(12) Uani 1 1 d . . .
C2 C 0.5919(2) -0.0391(4) 1.0660(2) 0.0306(11) Uani 1 1 d . . .
C3 C 0.6331(3) 0.0634(5) 1.0874(2) 0.0525(15) Uani 1 1 d . . .
H3A H 0.6405 0.0750 1.1301 0.063 Uiso 1 1 calc R . .
C4 C 0.6631(3) 0.1483(5) 1.0461(2) 0.0626(17) Uani 1 1 d . . .
H4A H 0.6922 0.2155 1.0607 0.075 Uiso 1 1 calc R . .
C5 C 0.6500(3) 0.1341(5) 0.9826(2) 0.0541(15) Uani 1 1 d . . .
H5A H 0.6697 0.1927 0.9546 0.065 Uiso 1 1 calc R . .
C6 C 0.6084(3) 0.0347(5) 0.9611(2) 0.0465(14) Uani 1 1 d . . .
H6A H 0.5992 0.0259 0.9184 0.056 Uiso 1 1 calc R . .
C7 C 0.5796(2) -0.0536(5) 1.0026(2) 0.0374(12) Uani 1 1 d . . .
H7A H 0.5521 -0.1226 0.9878 0.045 Uiso 1 1 calc R . .
C8 C 0.6039(3) -0.3290(5) 1.06331(19) 0.0351(12) Uani 1 1 d . . .
C9 C 0.6729(2) -0.2951(5) 1.0506(2) 0.0474(14) Uani 1 1 d . . .
H9A H 0.6924 -0.2191 1.0673 0.057 Uiso 1 1 calc R . .
C10 C 0.7131(3) -0.3734(6) 1.0130(3) 0.0698(19) Uani 1 1 d . . .
H10A H 0.7596 -0.3494 1.0037 0.084 Uiso 1 1 calc R . .
C11 C 0.6855(4) -0.4857(7) 0.9893(3) 0.080(2) Uani 1 1 d . . .
H11A H 0.7136 -0.5395 0.9648 0.096 Uiso 1 1 calc R . .
C12 C 0.6171(4) -0.5196(6) 1.0014(3) 0.074(2) Uani 1 1 d . . .
H12A H 0.5979 -0.5951 0.9841 0.088 Uiso 1 1 calc R . .
C13 C 0.5757(3) -0.4418(5) 1.0396(2) 0.0466(14) Uani 1 1 d . . .
H13A H 0.5292 -0.4662 1.0489 0.056 Uiso 1 1 calc R . .
C14 C 0.6134(2) -0.1383(4) 1.2915(2) 0.0295(11) Uani 1 1 d . . .
C15 C 0.6868(3) -0.0971(5) 1.3044(2) 0.0403(13) Uani 1 1 d . . .
C16 C 0.7045(3) 0.0347(5) 1.3077(2) 0.0573(16) Uani 1 1 d . . .
H16A H 0.6693 0.0982 1.3044 0.069 Uiso 1 1 calc R . .
C17 C 0.7750(3) 0.0689(7) 1.3160(2) 0.071(2) Uani 1 1 d . . .
H17A H 0.7871 0.1566 1.3186 0.085 Uiso 1 1 calc R . .
C18 C 0.8272(3) -0.0218(8) 1.3206(2) 0.072(2) Uani 1 1 d . . .
H18A H 0.8745 0.0035 1.3267 0.086 Uiso 1 1 calc R . .
C19 C 0.8099(3) -0.1511(7) 1.3162(2) 0.0685(19) Uani 1 1 d . . .
H19A H 0.8457 -0.2137 1.3188 0.082 Uiso 1 1 calc R . .
C20 C 0.7400(3) -0.1889(5) 1.3079(2) 0.0572(16) Uani 1 1 d . . .
H20A H 0.7287 -0.2769 1.3046 0.069 Uiso 1 1 calc R . .
C21 C 0.5611(3) -0.0142(5) 1.3779(2) 0.0421(13) Uani 1 1 d . . .
C22 C 0.6025(3) -0.0569(6) 1.4274(2) 0.0617(18) Uani 1 1 d . . .
H22A H 0.6289 -0.1333 1.4244 0.074 Uiso 1 1 calc R . .
C23 C 0.6042(3) 0.0166(8) 1.4824(3) 0.088(3) Uani 1 1 d . . .
H23A H 0.6320 -0.0108 1.5164 0.106 Uiso 1 1 calc R . .
C24 C 0.5658(4) 0.1274(9) 1.4862(3) 0.104(3) Uani 1 1 d . . .
H24A H 0.5687 0.1777 1.5223 0.125 Uiso 1 1 calc R . .
C25 C 0.5229(4) 0.1660(7) 1.4380(3) 0.105(3) Uani 1 1 d . . .
H25A H 0.4952 0.2406 1.4420 0.126 Uiso 1 1 calc R . .
C26 C 0.5199(3) 0.0960(5) 1.3832(2) 0.0653(17) Uani 1 1 d . . .
H26A H 0.4904 0.1228 1.3502 0.078 Uiso 1 1 calc R . .
C27 C 0.4677(2) -0.5504(4) 1.2385(2) 0.0363(12) Uani 1 1 d . . .
C28 C 0.4292(3) -0.5491(5) 1.1820(2) 0.0502(14) Uani 1 1 d . . .
H28A H 0.4074 -0.4731 1.1679 0.060 Uiso 1 1 calc R . .
C29 C 0.4242(3) -0.6615(6) 1.1477(2) 0.0681(19) Uani 1 1 d . . .
H29A H 0.3987 -0.6606 1.1100 0.082 Uiso 1 1 calc R . .
C30 C 0.4554(3) -0.7747(6) 1.1673(2) 0.0705(18) Uani 1 1 d . . .
H30A H 0.4510 -0.8499 1.1433 0.085 Uiso 1 1 calc R . .
C31 C 0.4933(3) -0.7765(5) 1.2226(3) 0.0677(16) Uani 1 1 d . . .
H31A H 0.5154 -0.8525 1.2365 0.081 Uiso 1 1 calc R . .
C32 C 0.4982(3) -0.6635(5) 1.2576(2) 0.0540(15) Uani 1 1 d . . .
H32A H 0.5233 -0.6653 1.2954 0.065 Uiso 1 1 calc R . .
C33 C 0.3897(2) -0.3889(5) 1.32447(19) 0.0348(12) Uani 1 1 d . . .
C34 C 0.3552(3) -0.5016(5) 1.3427(2) 0.0571(16) Uani 1 1 d . . .
H34A H 0.3734 -0.5821 1.3310 0.068 Uiso 1 1 calc R . .
C35 C 0.2939(3) -0.4963(7) 1.3780(3) 0.080(2) Uani 1 1 d . . .
H35A H 0.2716 -0.5725 1.3907 0.096 Uiso 1 1 calc R . .
C36 C 0.2668(3) -0.3773(7) 1.3941(3) 0.0705(19) Uani 1 1 d . . .
H36A H 0.2251 -0.3729 1.4171 0.085 Uiso 1 1 calc R . .
C37 C 0.3003(3) -0.2649(6) 1.3767(2) 0.0631(17) Uani 1 1 d . . .
H37A H 0.2816 -0.1847 1.3882 0.076 Uiso 1 1 calc R . .
C38 C 0.3616(2) -0.2702(5) 1.34208(19) 0.0465(13) Uani 1 1 d . . .
H38A H 0.3842 -0.1935 1.3305 0.056 Uiso 1 1 calc R . .
C39 C 0.5394(3) -0.4268(4) 1.3444(2) 0.0358(12) Uani 1 1 d . . .
C40 C 0.5242(3) -0.4101(5) 1.4071(2) 0.0569(16) Uani 1 1 d . . .
H40A H 0.4787 -0.3844 1.4187 0.068 Uiso 1 1 calc R . .
C41 C 0.5762(3) -0.4312(7) 1.4524(3) 0.081(2) Uani 1 1 d . . .
H41A H 0.5659 -0.4164 1.4942 0.098 Uiso 1 1 calc R . .
C42 C 0.6418(3) -0.4729(6) 1.4369(3) 0.077(2) Uani 1 1 d . . .
H42A H 0.6760 -0.4893 1.4679 0.092 Uiso 1 1 calc R . .
C43 C 0.6580(3) -0.4910(6) 1.3752(3) 0.0690(18) Uani 1 1 d . . .
H43A H 0.7031 -0.5200 1.3643 0.083 Uiso 1 1 calc R . .
C44 C 0.6076(3) -0.4664(5) 1.3300(2) 0.0552(15) Uani 1 1 d . . .
H44A H 0.6196 -0.4767 1.2882 0.066 Uiso 1 1 calc R . .
C45 C 0.3067(4) -0.8764(9) 1.3348(4) 0.097(3) Uani 1 1 d . . .
C46 C 0.2935(4) -0.9036(9) 1.2709(3) 0.157(4) Uani 1 1 d . . .
H46A H 0.2445 -0.9288 1.2649 0.235 Uiso 1 1 calc R . .
H46B H 0.3241 -0.9732 1.2579 0.235 Uiso 1 1 calc R . .
H46C H 0.3031 -0.8272 1.2465 0.235 Uiso 1 1 calc R . .
N3 N 0.3156(4) -0.8559(9) 1.3841(3) 0.149(3) Uani 1 1 d . . .

loop_
_atom_site_aniso_label
_atom_site_aniso_U_11
_atom_site_aniso_U_22
_atom_site_aniso_U_33
_atom_site_aniso_U_23
_atom_site_aniso_U_13
_atom_site_aniso_U_12
Rh 0.0337(2) 0.02637(19) 0.02862(18) -0.0006(2) 0.00576(14) -0.0013(2)
Cl1 0.0382(7) 0.0533(9) 0.0416(7) 0.0084(7) -0.0002(5) 0.0038(7)
P1 0.0356(8) 0.0302(8) 0.0302(7) 0.0000(6) 0.0049(6) -0.0027(6)
O1 0.046(2) 0.0297(19) 0.0307(18) -0.0033(15) 0.0166(15) -0.0062(16)
O2 0.052(2) 0.0245(19) 0.0367(18) 0.0005(16) 0.0161(16) -0.0012(16)
O3 0.032(2) 0.039(2) 0.041(2) -0.0086(16) 0.0083(16) -0.0015(17)
O4 0.0384(18) 0.0310(18) 0.0369(16) -0.0042(17) 0.0022(14) -0.0008(17)
N1 0.038(2) 0.027(3) 0.0294(19) 0.0016(18) 0.0069(16) -0.0003(19)
N2 0.061(3) 0.032(3) 0.038(3) 0.003(2) -0.003(2) -0.011(2)
C1 0.030(3) 0.032(3) 0.037(3) 0.002(2) 0.003(2) -0.001(2)
C2 0.030(3) 0.027(3) 0.035(3) 0.003(2) 0.010(2) 0.003(2)
C3 0.083(4) 0.046(4) 0.028(3) 0.004(3) 0.002(3) -0.020(3)
C4 0.089(5) 0.041(4) 0.058(4) -0.001(3) 0.010(3) -0.030(3)
C5 0.079(4) 0.036(3) 0.048(3) 0.011(3) 0.027(3) -0.001(3)
C6 0.063(4) 0.041(4) 0.036(3) 0.003(3) 0.004(3) 0.013(3)
C7 0.042(3) 0.038(3) 0.032(3) 0.002(2) 0.001(2) 0.005(2)
C8 0.043(3) 0.036(3) 0.027(3) 0.007(2) 0.002(2) 0.010(2)
C9 0.043(3) 0.043(4) 0.056(3) 0.015(3) 0.017(3) 0.011(3)
C10 0.066(4) 0.073(5) 0.072(4) 0.027(4) 0.039(3) 0.028(4)
C11 0.101(6) 0.074(5) 0.068(4) 0.005(4) 0.041(4) 0.052(5)
C12 0.107(6) 0.051(4) 0.064(4) -0.015(3) 0.011(4) 0.029(4)
C13 0.059(4) 0.043(3) 0.038(3) -0.011(3) 0.005(3) -0.001(3)
C14 0.026(3) 0.029(3) 0.033(3) -0.004(2) 0.002(2) -0.006(2)
C15 0.043(3) 0.051(4) 0.027(3) 0.000(3) 0.004(2) -0.012(3)
C16 0.064(4) 0.055(4) 0.053(3) -0.009(3) 0.016(3) -0.026(3)
C17 0.080(5) 0.084(5) 0.051(4) -0.019(4) 0.025(4) -0.040(4)
C18 0.049(4) 0.132(7) 0.034(3) -0.006(4) 0.004(3) -0.045(4)
C19 0.047(4) 0.100(6) 0.059(4) 0.022(4) -0.008(3) -0.016(4)
C20 0.047(3) 0.059(4) 0.066(4) 0.012(3) -0.005(3) -0.014(3)
C21 0.047(3) 0.049(4) 0.031(3) -0.003(3) 0.007(3) -0.019(3)
C22 0.058(4) 0.091(5) 0.037(3) -0.001(3) 0.008(3) -0.020(4)
C23 0.062(5) 0.159(8) 0.044(4) -0.008(5) 0.009(3) -0.045(5)
C24 0.099(7) 0.150(9) 0.064(5) -0.060(6) 0.030(5) -0.049(6)
C25 0.144(8) 0.084(6) 0.088(5) -0.046(5) 0.035(5) -0.019(5)
C26 0.094(5) 0.053(4) 0.049(4) -0.011(3) 0.012(3) 0.001(4)
C27 0.046(3) 0.030(3) 0.034(3) 0.001(2) 0.009(2) -0.007(2)
C28 0.064(4) 0.036(3) 0.051(3) -0.001(3) -0.007(3) -0.007(3)
C29 0.117(6) 0.048(4) 0.038(3) 0.002(3) -0.020(3) -0.020(4)
C30 0.119(5) 0.037(3) 0.055(4) -0.017(3) -0.006(4) -0.008(4)
C31 0.106(5) 0.036(3) 0.061(3) -0.010(4) -0.007(3) 0.014(4)
C32 0.077(4) 0.032(3) 0.054(4) -0.005(3) 0.003(3) 0.002(3)
C33 0.039(3) 0.039(3) 0.026(2) 0.001(2) 0.008(2) -0.002(3)
C34 0.067(4) 0.042(3) 0.064(4) 0.000(3) 0.027(3) -0.010(3)
C35 0.077(5) 0.071(5) 0.093(5) 0.000(4) 0.044(4) -0.022(4)
C36 0.058(4) 0.092(5) 0.062(4) -0.005(4) 0.032(3) -0.010(4)
C37 0.058(4) 0.072(5) 0.061(3) -0.009(4) 0.034(3) 0.001(4)
C38 0.047(3) 0.047(3) 0.046(3) -0.004(3) 0.013(2) -0.008(3)
C39 0.049(3) 0.028(3) 0.031(3) 0.007(2) -0.001(2) -0.007(2)
C40 0.064(4) 0.070(4) 0.037(3) -0.008(3) -0.002(3) 0.000(3)
C41 0.086(5) 0.126(6) 0.032(3) -0.001(4) -0.008(4) 0.005(5)
C42 0.080(5) 0.091(5) 0.059(4) 0.014(4) -0.022(4) -0.007(4)
C43 0.049(4) 0.087(5) 0.071(4) 0.008(4) -0.009(3) 0.007(4)
C44 0.053(4) 0.068(4) 0.045(3) 0.012(3) 0.002(3) 0.009(3)
C45 0.083(6) 0.107(7) 0.099(6) 0.029(7) -0.010(6) 0.012(5)
C46 0.142(8) 0.206(10) 0.122(7) -0.025(8) -0.021(6) 0.042(7)
N3 0.161(7) 0.183(8) 0.103(5) 0.039(7) -0.014(6) -0.001(6)

loop_
_atom_type_symbol
_atom_type_description
_atom_type_scat_dispersion_real
_atom_type_scat_dispersion_imag
_atom_type_scat_source
C C 0.0033 0.0016 'International Tables Vol C Tables 4.2.6.8 and 6.1.1.4'
H H 0.0000 0.0000 'International Tables Vol C Tables 4.2.6.8 and 6.1.1.4'
N N 0.0061 0.0033 'International Tables Vol C Tables 4.2.6.8 and 6.1.1.4'
O O 0.0106 0.0060 'International Tables Vol C Tables 4.2.6.8 and 6.1.1.4'
P P 0.1023 0.0942 'International Tables Vol C Tables 4.2.6.8 and 6.1.1.4'
Cl Cl 0.1484 0.1585 'International Tables Vol C Tables 4.2.6.8 and 6.1.1.4'
Rh Rh -1.1178 0.9187 'International Tables Vol C Tables 4.2.6.8 and 6.1.1.4'

loop_
_geom_angle_atom_site_label_1
_geom_angle_atom_site_label_2
_geom_angle_atom_site_label_3
_geom_angle
_geom_angle_site_symmetry_1
_geom_angle_site_symmetry_3
_geom_angle_publ_flag
O1 Rh O4 90.58(12) . . ?
O1 Rh O3 171.29(12) . . ?
O4 Rh O3 82.34(12) . . ?
O1 Rh O2 80.17(11) . . ?
O4 Rh O2 83.24(12) . . ?
O3 Rh O2 93.90(12) . . ?
O1 Rh P1 95.71(9) . . ?
O4 Rh P1 95.19(9) . . ?
O3 Rh P1 90.01(9) . . ?
O2 Rh P1 175.55(9) . . ?
O1 Rh Cl1 90.75(9) . . ?
O4 Rh Cl1 173.44(9) . . ?
O3 Rh Cl1 95.73(9) . . ?
O2 Rh Cl1 90.66(9) . . ?
P1 Rh Cl1 91.07(5) . . ?
C33 P1 C27 105.2(2) . . ?
C33 P1 C39 103.3(2) . . ?
C27 P1 C39 105.6(2) . . ?
C33 P1 Rh 116.52(16) . . ?
C27 P1 Rh 112.36(15) . . ?
C39 P1 Rh 112.82(15) . . ?
N1 O1 Rh 108.3(2) . . ?
C1 O2 Rh 108.7(3) . . ?
N2 O3 Rh 107.2(2) . . ?
C14 O4 Rh 109.5(3) . . ?
C1 N1 O1 119.1(4) . . ?
C1 N1 C8 127.9(4) . . ?
O1 N1 C8 112.7(3) . . ?
C14 N2 O3 119.7(4) . . ?
C14 N2 C21 126.0(4) . . ?
O3 N2 C21 114.3(4) . . ?
O2 C1 N1 120.6(4) . . ?
O2 C1 C2 118.6(4) . . ?
N1 C1 C2 120.8(4) . . ?
C7 C2 C3 119.4(4) . . ?
C7 C2 C1 122.5(4) . . ?
C3 C2 C1 118.0(4) . . ?
C4 C3 C2 120.3(4) . . ?
C3 C4 C5 119.9(5) . . ?
C6 C5 C4 120.2(5) . . ?
C5 C6 C7 120.0(5) . . ?
C2 C7 C6 120.1(5) . . ?
C13 C8 C9 120.1(5) . . ?
C13 C8 N1 117.8(4) . . ?
C9 C8 N1 121.9(4) . . ?
C8 C9 C10 119.7(5) . . ?
C11 C10 C9 120.5(6) . . ?
C12 C11 C10 120.0(6) . . ?
C11 C12 C13 120.3(6) . . ?
C8 C13 C12 119.3(5) . . ?
O4 C14 N2 120.5(4) . . ?
O4 C14 C15 116.6(4) . . ?
N2 C14 C15 122.7(4) . . ?
C20 C15 C16 119.5(5) . . ?
C20 C15 C14 119.4(5) . . ?
C16 C15 C14 120.8(5) . . ?
C17 C16 C15 118.8(6) . . ?
C18 C17 C16 121.7(6) . . ?
C17 C18 C19 119.5(6) . . ?
C18 C19 C20 120.4(6) . . ?
C15 C20 C19 120.1(6) . . ?
C22 C21 C26 120.6(5) . . ?
C22 C21 N2 120.3(5) . . ?
C26 C21 N2 119.1(5) . . ?
C21 C22 C23 118.7(6) . . ?
C24 C23 C22 120.1(7) . . ?
C23 C24 C25 120.7(8) . . ?
C24 C25 C26 120.7(8) . . ?
C21 C26 C25 119.0(6) . . ?
C32 C27 C28 118.5(5) . . ?
C32 C27 P1 124.0(4) . . ?
C28 C27 P1 117.5(4) . . ?
C29 C28 C27 119.0(5) . . ?
C30 C29 C28 121.9(5) . . ?
C29 C30 C31 119.3(5) . . ?
C30 C31 C32 119.0(5) . . ?
C27 C32 C31 122.2(5) . . ?
C38 C33 C34 118.6(4) . . ?
C38 C33 P1 121.1(4) . . ?
C34 C33 P1 120.2(4) . . ?
C33 C34 C35 121.0(5) . . ?
C36 C35 C34 119.1(6) . . ?
C37 C36 C35 120.7(5) . . ?
C36 C37 C38 120.2(6) . . ?
C37 C38 C33 120.4(5) . . ?
C44 C39 C40 117.4(5) . . ?
C44 C39 P1 120.4(4) . . ?
C40 C39 P1 122.2(4) . . ?
C41 C40 C39 120.4(5) . . ?
C42 C41 C40 120.8(6) . . ?
C41 C42 C43 119.8(6) . . ?
C44 C43 C42 119.8(6) . . ?
C43 C44 C39 121.8(5) . . ?
N3 C45 C46 178.8(11) . . ?

loop_
_geom_bond_atom_site_label_1
_geom_bond_atom_site_label_2
_geom_bond_distance
_geom_bond_site_symmetry_2
_geom_bond_publ_flag
Rh O1 2.002(3) . ?
Rh O4 2.013(3) . ?
Rh O3 2.017(3) . ?
Rh O2 2.114(3) . ?
Rh P1 2.2473(13) . ?
Rh Cl1 2.3251(13) . ?
P1 C33 1.817(4) . ?
P1 C27 1.823(5) . ?
P1 C39 1.825(5) . ?
O1 N1 1.387(4) . ?
O2 C1 1.274(5) . ?
O3 N2 1.374(4) . ?
O4 C14 1.297(5) . ?
N1 C1 1.324(5) . ?
N1 C8 1.435(5) . ?
N2 C14 1.306(5) . ?
N2 C21 1.455(5) . ?
C1 C2 1.485(5) . ?
C2 C7 1.378(5) . ?
C2 C3 1.379(6) . ?
C3 C4 1.369(6) . ?
C4 C5 1.383(6) . ?
C5 C6 1.361(6) . ?
C6 C7 1.385(6) . ?
C8 C13 1.367(6) . ?
C8 C9 1.370(6) . ?
C9 C10 1.371(6) . ?
C10 C11 1.358(8) . ?
C11 C12 1.357(8) . ?
C12 C13 1.388(6) . ?
C14 C15 1.462(6) . ?
C15 C20 1.372(6) . ?
C15 C16 1.394(6) . ?
C16 C17 1.375(7) . ?
C17 C18 1.353(8) . ?
C18 C19 1.370(8) . ?
C19 C20 1.375(6) . ?
C21 C22 1.374(7) . ?
C21 C26 1.375(7) . ?
C22 C23 1.397(7) . ?
C23 C24 1.350(9) . ?
C24 C25 1.356(9) . ?
C25 C26 1.376(7) . ?
C27 C32 1.355(6) . ?
C27 C28 1.396(6) . ?
C28 C29 1.370(6) . ?
C29 C30 1.363(7) . ?
C30 C31 1.370(7) . ?
C31 C32 1.382(6) . ?
C33 C38 1.382(6) . ?
C33 C34 1.384(6) . ?
C34 C35 1.386(6) . ?
C35 C36 1.369(7) . ?
C36 C37 1.369(7) . ?
C37 C38 1.378(5) . ?
C39 C44 1.381(6) . ?
C39 C40 1.386(6) . ?
C40 C41 1.379(7) . ?
C41 C42 1.347(7) . ?
C42 C43 1.371(7) . ?
C43 C44 1.363(6) . ?
C45 N3 1.086(8) . ?
C45 C46 1.413(8) . ?
